data_1547063
loop_
_publ_author_name
'Mondal, Santigopal'
'Mukherjee, Subrata'
'Yetra, Santhivardhana Reddy'
'Gonnade, Rajesh G.'
'Biju, Akkattu T.'

_publ_section_title
;
 Organocatalytic Enantioselective Vinylogous Michael-Aldol Cascade for the
 Synthesis of Spirocyclic Compounds.
;
_journal_issue 16
_journal_name_full 'Organic letters'
_journal_page_first 4367
_journal_page_last 4370
_journal_paper_doi 10.1021/acs.orglett.7b02085
_journal_volume 19
_journal_year 2017
_chemical_absolute_configuration ad
_chemical_formula_moiety 'C32 H25 N3 O4'
_chemical_formula_sum 'C32 H25 N3 O4'
_chemical_formula_weight 515.55
_space_group_crystal_system orthorhombic
_space_group_IT_number 19
_space_group_name_Hall 'P 2ac 2ab'
_space_group_name_H-M_alt 'P 21 21 21'
_symmetry_space_group_name_Hall 'P 2ac 2ab'
_symmetry_space_group_name_H-M 'P 21 21 21'
_atom_sites_solution_hydrogens mixed
_audit_creation_method SHELXL-2014/7
_cell_angle_alpha 90
_cell_angle_beta 90
_cell_angle_gamma 90
_cell_formula_units_Z 4
_cell_length_a 9.9278(8)
_cell_length_b 13.8213(12)
_cell_length_c 19.0453(15)
_cell_measurement_reflns_used 9961
_cell_measurement_temperature 296(2)
_cell_measurement_theta_max 72.42
_cell_measurement_theta_min 33.46
_cell_volume 2613.3(4)
_computing_cell_refinement 'SAINT (Bruker, 2016)'
_computing_data_collection 'APEX3 (Bruker, 2016)'
_computing_data_reduction 'SAINT (Bruker, 2016)'
_computing_molecular_graphics 'Bruker SHELXTL'
_computing_publication_material 'Bruker SHELXTL'
_computing_structure_refinement 'SHELXL-2014/7 (Sheldrick, 2014)'
_computing_structure_solution 'SHELXS-97 (Sheldrick 2008)'
_diffrn_ambient_temperature 296(2)
_diffrn_detector 'Photon II CPAD Area Detector'
_diffrn_measured_fraction_theta_full 0.967
_diffrn_measured_fraction_theta_max 0.945
_diffrn_measurement_device '\k-geometry diffractometer'
_diffrn_measurement_device_type 'Bruker D8 VENTURE Kappa Duo PHOTON II CPAD'
_diffrn_measurement_method '\f and \w scans'
_diffrn_radiation_monochromator 'multilayer mirrors'
_diffrn_radiation_type CuK\a
_diffrn_radiation_wavelength 1.54178
_diffrn_reflns_av_R_equivalents 0.0282
_diffrn_reflns_av_unetI/netI 0.0233
_diffrn_reflns_Laue_measured_fraction_full 0.967
_diffrn_reflns_Laue_measured_fraction_max 0.945
_diffrn_reflns_limit_h_max 12
_diffrn_reflns_limit_h_min -12
_diffrn_reflns_limit_k_max 17
_diffrn_reflns_limit_k_min -16
_diffrn_reflns_limit_l_max 20
_diffrn_reflns_limit_l_min -22
_diffrn_reflns_number 23261
_diffrn_reflns_point_group_measured_fraction_full 0.966
_diffrn_reflns_point_group_measured_fraction_max 0.928
_diffrn_reflns_theta_full 67.679
_diffrn_reflns_theta_max 78.277
_diffrn_reflns_theta_min 5.642
_diffrn_source 'micro-focus sealed tube'
_diffrn_source_type 'Incoatech I\mS HB'
_exptl_absorpt_coefficient_mu 0.708
_exptl_absorpt_correction_T_max 0.895
_exptl_absorpt_correction_T_min 0.832
_exptl_absorpt_correction_type multi-scan
_exptl_absorpt_process_details 'SADABS (BRUKER, 2016)'
_exptl_crystal_colour COLOURLESS
_exptl_crystal_density_diffrn 1.310
_exptl_crystal_description PLATE
_exptl_crystal_F_000 1080
_exptl_crystal_size_max 0.270
_exptl_crystal_size_mid 0.260
_exptl_crystal_size_min 0.160
_refine_diff_density_max 0.124
_refine_diff_density_min -0.102
_refine_diff_density_rms 0.021
_refine_ls_abs_structure_details
;
 Flack x determined using 2098 quotients [(I+)-(I-)]/[(I+)+(I-)]
 (Parsons, Flack and Wagner, Acta Cryst. B69 (2013) 249-259).
;
_refine_ls_abs_structure_Flack -0.05(5)
_refine_ls_extinction_method none
_refine_ls_goodness_of_fit_ref 1.017
_refine_ls_hydrogen_treatment mixed
_refine_ls_matrix_type full
_refine_ls_number_parameters 355
_refine_ls_number_reflns 5209
_refine_ls_number_restraints 0
_refine_ls_restrained_S_all 1.017
_refine_ls_R_factor_all 0.0339
_refine_ls_R_factor_gt 0.0327
_refine_ls_shift/su_max 0.000
_refine_ls_shift/su_mean 0.000
_refine_ls_structure_factor_coef Fsqd
_refine_ls_weighting_details 'w=1/[\s^2^(Fo^2^)+(0.0416P)^2^+0.2600P] where P=(Fo^2^+2Fc^2^)/3'
_refine_ls_weighting_scheme calc
_refine_ls_wR_factor_gt 0.0834
_refine_ls_wR_factor_ref 0.0846
_reflns_Friedel_coverage 0.741
_reflns_Friedel_fraction_full 0.964
_reflns_Friedel_fraction_max 0.906
_reflns_number_gt 5023
_reflns_number_total 5209
_reflns_threshold_expression 'I > 2\s(I)'
_cod_data_source_file ol7b02085_si_002.cif
_cod_data_source_block cu_SUM_SE_184NEW_0m
_cod_database_code 1547063
_shelx_shelxl_version_number 2014/7
_shelx_space_group_comment
;
The symmetry employed for this shelxl refinement is uniquely defined
by the following loop, which should always be used as a source of
symmetry information in preference to the above space-group names.
They are only intended as comments.
;
_shelx_estimated_absorpt_t_min 0.832
_shelx_estimated_absorpt_t_max 0.895

loop_
_space_group_symop_operation_xyz
'x, y, z'
'x+1/2, -y+1/2, -z'
'-x, y+1/2, -z+1/2'
'-x+1/2, -y, z+1/2'

loop_
_atom_site_label
_atom_site_type_symbol
_atom_site_fract_x
_atom_site_fract_y
_atom_site_fract_z
_atom_site_U_iso_or_equiv
_atom_site_adp_type
_atom_site_occupancy
_atom_site_site_symmetry_order
_atom_site_calc_flag
_atom_site_refinement_flags_posn
_atom_site_refinement_flags_adp
O1 O 0.10320(16) 0.73883(10) 0.48274(8) 0.0630(4) Uani 1 1 d . .
H1A H 0.033(3) 0.754(2) 0.4603(16) 0.095 Uiso 1 1 d . U
O2 O 0.37234(12) 0.67836(10) 0.57400(7) 0.0581(3) Uani 1 1 d . .
O3 O 0.8712(2) 0.4643(2) 0.24203(12) 0.1176(8) Uani 1 1 d . .
O4 O 0.9398(2) 0.5565(2) 0.32533(12) 0.1153(8) Uani 1 1 d . .
N1 N 0.18210(14) 0.66553(11) 0.64185(8) 0.0481(3) Uani 1 1 d . .
N2 N 0.05203(14) 0.62597(11) 0.63634(8) 0.0508(3) Uani 1 1 d . .
N3 N 0.8506(2) 0.51541(19) 0.29323(11) 0.0787(6) Uani 1 1 d . .
C1 C 0.17128(16) 0.58911(12) 0.53391(9) 0.0439(3) Uani 1 1 d . .
C2 C 0.24180(16) 0.49219(12) 0.52061(9) 0.0456(4) Uani 1 1 d . .
C3 C 0.30127(18) 0.47409(13) 0.45942(9) 0.0501(4) Uani 1 1 d . .
H3 H 0.3421 0.4139 0.4545 0.060 Uiso 1 1 calc R U
C4 C 0.3090(2) 0.54145(13) 0.39723(9) 0.0515(4) Uani 1 1 d . .
H4 H 0.2478 0.5168 0.3611 0.062 Uiso 1 1 calc R U
C5 C 0.2630(2) 0.64426(13) 0.41665(10) 0.0550(4) Uani 1 1 d . .
H5A H 0.3363 0.6779 0.4399 0.066 Uiso 1 1 calc R U
H5B H 0.2412 0.6795 0.3741 0.066 Uiso 1 1 calc R U
C6 C 0.14153(18) 0.64320(13) 0.46431(10) 0.0504(4) Uani 1 1 d . .
H6 H 0.0665 0.6114 0.4402 0.061 Uiso 1 1 calc R U
C7 C 0.24281(17) 0.42056(12) 0.57956(9) 0.0482(4) Uani 1 1 d . .
C8 C 0.3095(2) 0.44109(15) 0.64220(11) 0.0621(5) Uani 1 1 d . .
H8 H 0.3557 0.4993 0.6469 0.075 Uiso 1 1 calc R U
C9 C 0.3080(3) 0.37630(19) 0.69746(12) 0.0755(6) Uani 1 1 d . .
H9 H 0.3531 0.3912 0.7389 0.091 Uiso 1 1 calc R U
C10 C 0.2400(3) 0.28960(18) 0.69155(13) 0.0746(6) Uani 1 1 d . .
H10 H 0.2379 0.2466 0.7291 0.090 Uiso 1 1 calc R U
C11 C 0.1754(3) 0.26728(16) 0.62988(14) 0.0725(6) Uani 1 1 d . .
H11 H 0.1302 0.2086 0.6255 0.087 Uiso 1 1 calc R U
C12 C 0.1772(2) 0.33196(14) 0.57413(12) 0.0615(5) Uani 1 1 d . .
H12 H 0.1339 0.3158 0.5325 0.074 Uiso 1 1 calc R U
C13 C 0.45098(19) 0.53954(12) 0.36730(9) 0.0485(4) Uani 1 1 d . .
C14 C 0.4789(2) 0.48940(15) 0.30590(10) 0.0578(4) Uani 1 1 d . .
H14 H 0.4088 0.4608 0.2810 0.069 Uiso 1 1 calc R U
C15 C 0.6093(2) 0.48131(17) 0.28110(11) 0.0636(5) Uani 1 1 d . .
H15 H 0.6277 0.4468 0.2403 0.076 Uiso 1 1 calc R U
C16 C 0.7114(2) 0.52531(15) 0.31795(10) 0.0573(4) Uani 1 1 d . .
C17 C 0.6876(2) 0.57778(15) 0.37802(10) 0.0588(5) Uani 1 1 d . .
H17 H 0.7578 0.6082 0.4017 0.071 Uiso 1 1 calc R U
C18 C 0.5572(2) 0.58407(15) 0.40224(10) 0.0557(4) Uani 1 1 d . .
H18 H 0.5398 0.6190 0.4430 0.067 Uiso 1 1 calc R U
C19 C 0.25755(16) 0.65047(11) 0.58323(9) 0.0444(3) Uani 1 1 d . .
C20 C 0.2241(2) 0.70248(13) 0.70815(10) 0.0533(4) Uani 1 1 d . .
C21 C 0.3531(2) 0.6849(2) 0.73161(13) 0.0740(6) Uani 1 1 d . .
H21 H 0.4144 0.6531 0.7028 0.089 Uiso 1 1 calc R U
C22 C 0.3914(3) 0.7147(3) 0.79802(15) 0.0962(9) Uani 1 1 d . .
H22 H 0.4777 0.7012 0.8144 0.115 Uiso 1 1 calc R U
C23 C 0.3025(4) 0.7637(3) 0.83944(15) 0.0995(10) Uani 1 1 d . .
H23 H 0.3284 0.7838 0.8841 0.119 Uiso 1 1 calc R U
C24 C 0.1748(4) 0.7836(2) 0.81549(14) 0.0886(8) Uani 1 1 d . .
H24 H 0.1156 0.8184 0.8436 0.106 Uiso 1 1 calc R U
C25 C 0.1332(3) 0.75207(15) 0.74948(12) 0.0662(5) Uani 1 1 d . .
H25 H 0.0462 0.7642 0.7336 0.079 Uiso 1 1 calc R U
C26 C 0.04363(16) 0.58207(12) 0.57718(10) 0.0471(4) Uani 1 1 d . .
C27 C -0.08236(18) 0.53422(14) 0.55608(11) 0.0556(4) Uani 1 1 d . .
C28 C -0.2037(2) 0.56027(19) 0.58720(13) 0.0704(6) Uani 1 1 d . .
H28 H -0.2066 0.6105 0.6197 0.084 Uiso 1 1 calc R U
C29 C -0.3203(2) 0.5109(3) 0.56950(16) 0.0951(10) Uani 1 1 d . .
H29 H -0.4016 0.5286 0.5900 0.114 Uiso 1 1 calc R U
C30 C -0.3174(3) 0.4358(3) 0.52195(19) 0.1017(11) Uani 1 1 d . .
H30 H -0.3958 0.4019 0.5116 0.122 Uiso 1 1 calc R U
C31 C -0.1994(3) 0.41151(19) 0.49018(18) 0.0927(9) Uani 1 1 d . .
H31 H -0.1976 0.3616 0.4575 0.111 Uiso 1 1 calc R U
C32 C -0.0823(2) 0.46059(16) 0.50624(14) 0.0708(6) Uani 1 1 d . .
H32 H -0.0026 0.4443 0.4835 0.085 Uiso 1 1 calc R U

loop_
_atom_site_aniso_label
_atom_site_aniso_U_11
_atom_site_aniso_U_22
_atom_site_aniso_U_33
_atom_site_aniso_U_23
_atom_site_aniso_U_13
_atom_site_aniso_U_12
O1 0.0674(8) 0.0535(7) 0.0681(9) -0.0014(6) -0.0090(7) 0.0203(6)
O2 0.0440(6) 0.0681(8) 0.0623(8) -0.0025(6) 0.0081(5) -0.0116(5)
O3 0.0826(13) 0.171(2) 0.0990(14) -0.0253(15) 0.0183(11) 0.0392(14)
O4 0.0638(11) 0.184(3) 0.0978(14) -0.0034(16) 0.0070(10) -0.0126(14)
N1 0.0426(7) 0.0535(7) 0.0482(8) -0.0045(6) 0.0050(6) -0.0030(6)
N2 0.0406(7) 0.0550(8) 0.0568(9) -0.0001(7) 0.0069(6) -0.0004(6)
N3 0.0661(12) 0.1072(16) 0.0629(11) 0.0148(11) 0.0070(9) 0.0165(11)
C1 0.0411(7) 0.0445(8) 0.0462(8) -0.0009(6) 0.0003(6) 0.0016(6)
C2 0.0437(8) 0.0439(8) 0.0490(9) -0.0002(6) 0.0001(6) 0.0023(6)
C3 0.0561(9) 0.0432(8) 0.0511(9) -0.0030(7) 0.0036(7) 0.0047(7)
C4 0.0611(10) 0.0518(9) 0.0417(9) -0.0026(7) 0.0010(7) 0.0027(8)
C5 0.0659(11) 0.0510(9) 0.0481(10) 0.0066(7) 0.0036(8) 0.0092(8)
C6 0.0513(9) 0.0481(9) 0.0519(9) 0.0004(7) -0.0046(7) 0.0084(7)
C7 0.0477(8) 0.0461(8) 0.0508(9) 0.0018(7) 0.0071(7) 0.0088(7)
C8 0.0679(12) 0.0581(10) 0.0603(11) 0.0041(9) -0.0080(9) 0.0042(9)
C9 0.0911(16) 0.0783(14) 0.0572(12) 0.0104(10) -0.0071(11) 0.0147(13)
C10 0.0876(15) 0.0719(13) 0.0643(14) 0.0211(11) 0.0128(12) 0.0141(12)
C11 0.0762(14) 0.0546(11) 0.0867(16) 0.0151(10) 0.0105(12) -0.0009(10)
C12 0.0704(12) 0.0499(9) 0.0641(11) 0.0032(8) 0.0009(10) 0.0013(8)
C13 0.0610(10) 0.0453(8) 0.0393(8) 0.0001(7) 0.0006(7) 0.0023(7)
C14 0.0652(11) 0.0578(10) 0.0504(10) -0.0132(8) -0.0001(8) 0.0012(8)
C15 0.0750(13) 0.0678(12) 0.0480(10) -0.0092(9) 0.0051(9) 0.0132(10)
C16 0.0596(10) 0.0613(10) 0.0509(10) 0.0113(8) 0.0063(8) 0.0094(8)
C17 0.0628(11) 0.0613(10) 0.0523(10) 0.0016(8) -0.0060(8) -0.0018(9)
C18 0.0664(11) 0.0598(10) 0.0410(9) -0.0069(7) -0.0020(8) 0.0031(9)
C19 0.0412(8) 0.0435(7) 0.0485(9) 0.0015(6) 0.0035(6) 0.0016(6)
C20 0.0628(10) 0.0473(8) 0.0499(9) -0.0034(7) 0.0073(8) -0.0089(8)
C21 0.0651(12) 0.0881(15) 0.0687(13) -0.0205(12) -0.0066(10) -0.0059(11)
C22 0.0951(19) 0.115(2) 0.0781(17) -0.0242(16) -0.0187(14) -0.0165(17)
C23 0.126(3) 0.105(2) 0.0678(16) -0.0294(14) -0.0064(16) -0.025(2)
C24 0.123(2) 0.0774(15) 0.0657(14) -0.0209(12) 0.0279(16) -0.0094(15)
C25 0.0799(14) 0.0569(10) 0.0617(12) -0.0062(9) 0.0172(10) -0.0035(10)
C26 0.0400(7) 0.0461(8) 0.0551(10) 0.0029(7) 0.0005(7) 0.0021(6)
C27 0.0419(8) 0.0564(10) 0.0686(11) 0.0150(9) -0.0079(8) -0.0038(7)
C28 0.0440(9) 0.0923(15) 0.0748(14) 0.0251(12) -0.0024(9) -0.0018(9)
C29 0.0449(10) 0.140(3) 0.101(2) 0.053(2) -0.0100(12) -0.0180(14)
C30 0.0726(16) 0.110(2) 0.123(2) 0.054(2) -0.0462(17) -0.0438(16)
C31 0.0897(18) 0.0689(14) 0.119(2) 0.0217(15) -0.0504(17) -0.0251(13)
C32 0.0634(12) 0.0569(11) 0.0922(15) 0.0017(11) -0.0236(11) -0.0049(9)

loop_
_atom_type_symbol
_atom_type_description
_atom_type_scat_dispersion_real
_atom_type_scat_dispersion_imag
_atom_type_scat_source
C C 0.0181 0.0091 'International Tables Vol C Tables 4.2.6.8 and 6.1.1.4'
H H 0.0000 0.0000 'International Tables Vol C Tables 4.2.6.8 and 6.1.1.4'
N N 0.0311 0.0180 'International Tables Vol C Tables 4.2.6.8 and 6.1.1.4'
O O 0.0492 0.0322 'International Tables Vol C Tables 4.2.6.8 and 6.1.1.4'

loop_
_geom_angle_atom_site_label_1
_geom_angle_atom_site_label_2
_geom_angle_atom_site_label_3
_geom_angle
C6 O1 H1A 109(2)
C19 N1 N2 112.64(14)
C19 N1 C20 128.38(15)
N2 N1 C20 118.33(14)
C26 N2 N1 108.01(14)
O4 N3 O3 123.4(2)
O4 N3 C16 118.7(2)
O3 N3 C16 117.9(2)
C26 C1 C19 99.80(13)
C26 C1 C2 114.58(14)
C19 C1 C2 109.31(13)
C26 C1 C6 109.69(13)
C19 C1 C6 111.39(14)
C2 C1 C6 111.54(14)
C3 C2 C7 121.99(15)
C3 C2 C1 120.80(15)
C7 C2 C1 117.20(14)
C2 C3 C4 126.48(16)
C2 C3 H3 116.8
C4 C3 H3 116.8
C3 C4 C13 109.32(15)
C3 C4 C5 111.48(14)
C13 C4 C5 112.44(15)
C3 C4 H4 107.8
C13 C4 H4 107.8
C5 C4 H4 107.8
C6 C5 C4 111.91(15)
C6 C5 H5A 109.2
C4 C5 H5A 109.2
C6 C5 H5B 109.2
C4 C5 H5B 109.2
H5A C5 H5B 107.9
O1 C6 C5 110.72(15)
O1 C6 C1 106.78(14)
C5 C6 C1 111.52(14)
O1 C6 H6 109.3
C5 C6 H6 109.3
C1 C6 H6 109.3
C12 C7 C8 117.73(17)
C12 C7 C2 121.56(17)
C8 C7 C2 120.70(16)
C9 C8 C7 121.0(2)
C9 C8 H8 119.5
C7 C8 H8 119.5
C10 C9 C8 120.4(2)
C10 C9 H9 119.8
C8 C9 H9 119.8
C11 C10 C9 119.6(2)
C11 C10 H10 120.2
C9 C10 H10 120.2
C10 C11 C12 120.2(2)
C10 C11 H11 119.9
C12 C11 H11 119.9
C11 C12 C7 121.1(2)
C11 C12 H12 119.5
C7 C12 H12 119.5
C14 C13 C18 118.21(18)
C14 C13 C4 120.66(17)
C18 C13 C4 121.06(15)
C15 C14 C13 121.03(19)
C15 C14 H14 119.5
C13 C14 H14 119.5
C16 C15 C14 118.68(18)
C16 C15 H15 120.7
C14 C15 H15 120.7
C15 C16 C17 122.15(19)
C15 C16 N3 119.3(2)
C17 C16 N3 118.5(2)
C16 C17 C18 118.25(19)
C16 C17 H17 120.9
C18 C17 H17 120.9
C17 C18 C13 121.65(17)
C17 C18 H18 119.2
C13 C18 H18 119.2
O2 C19 N1 125.89(16)
O2 C19 C1 127.77(16)
N1 C19 C1 106.30(13)
C21 C20 C25 120.7(2)
C21 C20 N1 119.78(18)
C25 C20 N1 119.47(19)
C20 C21 C22 120.0(3)
C20 C21 H21 120.0
C22 C21 H21 120.0
C23 C22 C21 119.9(3)
C23 C22 H22 120.0
C21 C22 H22 120.0
C22 C23 C24 120.3(3)
C22 C23 H23 119.9
C24 C23 H23 119.9
C23 C24 C25 120.7(3)
C23 C24 H24 119.7
C25 C24 H24 119.7
C20 C25 C24 118.4(2)
C20 C25 H25 120.8
C24 C25 H25 120.8
N2 C26 C27 120.54(16)
N2 C26 C1 113.15(14)
C27 C26 C1 126.28(16)
C28 C27 C32 118.72(19)
C28 C27 C26 120.3(2)
C32 C27 C26 120.99(18)
C29 C28 C27 119.5(3)
C29 C28 H28 120.2
C27 C28 H28 120.2
C30 C29 C28 120.9(3)
C30 C29 H29 119.6
C28 C29 H29 119.6
C31 C30 C29 119.8(2)
C31 C30 H30 120.1
C29 C30 H30 120.1
C30 C31 C32 120.3(3)
C30 C31 H31 119.8
C32 C31 H31 119.8
C31 C32 C27 120.7(3)
C31 C32 H32 119.7
C27 C32 H32 119.7

loop_
_geom_bond_atom_site_label_1
_geom_bond_atom_site_label_2
_geom_bond_distance
O1 C6 1.420(2)
O1 H1A 0.85(3)
O2 C19 1.216(2)
O3 N3 1.221(3)
O4 N3 1.216(3)
N1 C19 1.360(2)
N1 N2 1.406(2)
N1 C20 1.425(2)
N2 C26 1.282(2)
N3 C16 1.467(3)
C1 C26 1.515(2)
C1 C19 1.528(2)
C1 C2 1.533(2)
C1 C6 1.550(2)
C2 C3 1.330(2)
C2 C7 1.497(2)
C3 C4 1.509(2)
C3 H3 0.9300
C4 C13 1.520(3)
C4 C5 1.538(2)
C4 H4 0.9800
C5 C6 1.509(3)
C5 H5A 0.9700
C5 H5B 0.9700
C6 H6 0.9800
C7 C12 1.391(3)
C7 C8 1.394(3)
C8 C9 1.382(3)
C8 H8 0.9300
C9 C10 1.380(4)
C9 H9 0.9300
C10 C11 1.373(4)
C10 H10 0.9300
C11 C12 1.388(3)
C11 H11 0.9300
C12 H12 0.9300
C13 C14 1.387(3)
C13 C18 1.391(3)
C14 C15 1.383(3)
C14 H14 0.9300
C15 C16 1.374(3)
C15 H15 0.9300
C16 C17 1.375(3)
C17 C18 1.377(3)
C17 H17 0.9300
C18 H18 0.9300
C20 C21 1.378(3)
C20 C25 1.380(3)
C21 C22 1.383(3)
C21 H21 0.9300
C22 C23 1.364(5)
C22 H22 0.9300
C23 C24 1.376(5)
C23 H23 0.9300
C24 C25 1.393(4)
C24 H24 0.9300
C25 H25 0.9300
C26 C27 1.471(2)
C27 C28 1.390(3)
C27 C32 1.392(3)
C28 C29 1.386(4)
C28 H28 0.9300
C29 C30 1.377(5)
C29 H29 0.9300
C30 C31 1.360(5)
C30 H30 0.9300
C31 C32 1.380(3)
C31 H31 0.9300
C32 H32 0.9300

loop_
_geom_torsion_atom_site_label_1
_geom_torsion_atom_site_label_2
_geom_torsion_atom_site_label_3
_geom_torsion_atom_site_label_4
_geom_torsion
C19 N1 N2 C26 2.91(19)
C20 N1 N2 C26 -168.64(16)
C26 C1 C2 C3 142.89(17)
C19 C1 C2 C3 -106.10(18)
C6 C1 C2 C3 17.5(2)
C26 C1 C2 C7 -38.3(2)
C19 C1 C2 C7 72.76(18)
C6 C1 C2 C7 -163.62(14)
C7 C2 C3 C4 -178.63(17)
C1 C2 C3 C4 0.2(3)
C2 C3 C4 C13 136.06(18)
C2 C3 C4 C5 11.1(3)
C3 C4 C5 C6 -40.6(2)
C13 C4 C5 C6 -163.77(15)
C4 C5 C6 O1 178.61(15)
C4 C5 C6 C1 59.9(2)
C26 C1 C6 O1 63.93(18)
C19 C1 C6 O1 -45.60(18)
C2 C1 C6 O1 -168.04(14)
C26 C1 C6 C5 -175.00(14)
C19 C1 C6 C5 75.47(18)
C2 C1 C6 C5 -46.96(19)
C3 C2 C7 C12 -65.5(2)
C1 C2 C7 C12 115.70(18)
C3 C2 C7 C8 114.9(2)
C1 C2 C7 C8 -64.0(2)
C12 C7 C8 C9 -1.3(3)
C2 C7 C8 C9 178.39(19)
C7 C8 C9 C10 0.0(4)
C8 C9 C10 C11 1.1(4)
C9 C10 C11 C12 -0.7(4)
C10 C11 C12 C7 -0.6(3)
C8 C7 C12 C11 1.6(3)
C2 C7 C12 C11 -178.05(19)
C3 C4 C13 C14 103.9(2)
C5 C4 C13 C14 -131.71(19)
C3 C4 C13 C18 -73.1(2)
C5 C4 C13 C18 51.3(2)
C18 C13 C14 C15 1.9(3)
C4 C13 C14 C15 -175.18(19)
C13 C14 C15 C16 -1.0(3)
C14 C15 C16 C17 -0.7(3)
C14 C15 C16 N3 178.5(2)
O4 N3 C16 C15 178.4(2)
O3 N3 C16 C15 -3.2(3)
O4 N3 C16 C17 -2.4(3)
O3 N3 C16 C17 176.1(2)
C15 C16 C17 C18 1.4(3)
N3 C16 C17 C18 -177.85(19)
C16 C17 C18 C13 -0.4(3)
C14 C13 C18 C17 -1.2(3)
C4 C13 C18 C17 175.89(18)
N2 N1 C19 O2 178.87(16)
C20 N1 C19 O2 -10.6(3)
N2 N1 C19 C1 -3.28(18)
C20 N1 C19 C1 167.22(16)
C26 C1 C19 O2 -179.89(17)
C2 C1 C19 O2 59.6(2)
C6 C1 C19 O2 -64.1(2)
C26 C1 C19 N1 2.32(16)
C2 C1 C19 N1 -118.20(15)
C6 C1 C19 N1 118.09(14)
C19 N1 C20 C21 -31.4(3)
N2 N1 C20 C21 138.7(2)
C19 N1 C20 C25 151.32(19)
N2 N1 C20 C25 -38.6(2)
C25 C20 C21 C22 1.9(4)
N1 C20 C21 C22 -175.4(2)
C20 C21 C22 C23 -1.8(5)
C21 C22 C23 C24 0.1(5)
C22 C23 C24 C25 1.6(5)
C21 C20 C25 C24 -0.2(3)
N1 C20 C25 C24 177.0(2)
C23 C24 C25 C20 -1.5(4)
N1 N2 C26 C27 -179.18(15)
N1 N2 C26 C1 -1.17(19)
C19 C1 C26 N2 -0.69(18)
C2 C1 C26 N2 115.92(17)
C6 C1 C26 N2 -117.75(16)
C19 C1 C26 C27 177.18(16)
C2 C1 C26 C27 -66.2(2)
C6 C1 C26 C27 60.1(2)
N2 C26 C27 C28 20.5(3)
C1 C26 C27 C28 -157.26(18)
N2 C26 C27 C32 -157.81(19)
C1 C26 C27 C32 24.5(3)
C32 C27 C28 C29 1.8(3)
C26 C27 C28 C29 -176.5(2)
C27 C28 C29 C30 0.5(4)
C28 C29 C30 C31 -2.0(4)
C29 C30 C31 C32 1.1(4)
C30 C31 C32 C27 1.3(4)
C28 C27 C32 C31 -2.8(3)
C26 C27 C32 C31 175.5(2)
